data_4339727
loop_
_publ_author_name
'Szajna-Fuller, Ewa'
'Chambers, Bonnie M.'
'Arif, Atta M.'
'Berreau, Lisa M.'

_publ_section_title
;
 Carboxylate coordination chemistry of a mononuclear Ni(II) center in a
 hydrophobic or hydrogen bond donor secondary environment: relevance to
 acireductone dioxygenase.
;
_journal_issue 14
_journal_name_full 'Inorganic chemistry'
_journal_page_first 5486
_journal_page_last 5498
_journal_paper_doi 10.1021/ic061316w
_journal_volume 46
_journal_year 2007
_chemical_formula_moiety 'C33 H31 Cl N4 O6 S, 1.5(C H2 Cl2)'
_chemical_formula_sum 'C34.5 H34 Cl4 N4 Ni O6 S'
_chemical_formula_weight 833.23
_chemical_name_systematic
; 
 ? 
;
_space_group_IT_number 14
_symmetry_cell_setting monoclinic
_symmetry_space_group_name_Hall '-P 2ybc'
_symmetry_space_group_name_H-M 'P 1 21/c 1'
_atom_sites_solution_hydrogens geom
_atom_sites_solution_primary direct
_atom_sites_solution_secondary difmap
_audit_creation_method SHELXL-97
_cell_angle_alpha 90.00
_cell_angle_beta 101.9763(11)
_cell_angle_gamma 90.00
_cell_formula_units_Z 4
_cell_length_a 10.7355(2)
_cell_length_b 18.8996(4)
_cell_length_c 18.5336(4)
_cell_measurement_reflns_used 7194
_cell_measurement_temperature 150(1)
_cell_measurement_theta_max 27.485
_cell_measurement_theta_min 1.018
_cell_volume 3678.55(13)
_computing_cell_refinement DENZO-SMN
_computing_data_collection 'Nonius COLLECT'
_computing_data_reduction DENZO-SMN
_computing_molecular_graphics 'WinGX, Ortep3'
_computing_structure_refinement 'SHELXL-97 (Sheldrick, 1997)'
_computing_structure_solution SIR97
_diffrn_ambient_temperature 150(1)
_diffrn_measured_fraction_theta_full 0.998
_diffrn_measured_fraction_theta_max 0.998
_diffrn_measurement_device_type 'Nonius KappaCCD Diffractometer'
_diffrn_measurement_method 'Phi and Omega scan'
_diffrn_radiation_monochromator graphite
_diffrn_radiation_source 'fine-focus sealed tube'
_diffrn_radiation_type MoK\a
_diffrn_radiation_wavelength 0.71073
_diffrn_reflns_av_R_equivalents 0.0263
_diffrn_reflns_av_sigmaI/netI 0.0503
_diffrn_reflns_limit_h_max 13
_diffrn_reflns_limit_h_min -13
_diffrn_reflns_limit_k_max 24
_diffrn_reflns_limit_k_min -22
_diffrn_reflns_limit_l_max 24
_diffrn_reflns_limit_l_min -24
_diffrn_reflns_number 14362
_diffrn_reflns_theta_full 27.48
_diffrn_reflns_theta_max 27.48
_diffrn_reflns_theta_min 2.30
_exptl_absorpt_coefficient_mu 0.925
_exptl_absorpt_correction_T_max 0.8366
_exptl_absorpt_correction_T_min 0.7378
_exptl_absorpt_correction_type multi-scan
_exptl_absorpt_process_details 'DENZO-SMN (Otwinowski & Minor, 1997)'
_exptl_crystal_colour purple
_exptl_crystal_density_diffrn 1.505
_exptl_crystal_density_method 'not measured'
_exptl_crystal_description prism
_exptl_crystal_F_000 1716
_exptl_crystal_size_max 0.35
_exptl_crystal_size_mid 0.25
_exptl_crystal_size_min 0.20
_refine_diff_density_max 1.017
_refine_diff_density_min -0.538
_refine_diff_density_rms 0.070
_refine_ls_extinction_method none
_refine_ls_goodness_of_fit_ref 1.026
_refine_ls_hydrogen_treatment mixed
_refine_ls_matrix_type full
_refine_ls_number_parameters 614
_refine_ls_number_reflns 8396
_refine_ls_number_restraints 2
_refine_ls_restrained_S_all 1.028
_refine_ls_R_factor_all 0.0772
_refine_ls_R_factor_gt 0.0468
_refine_ls_shift/su_max 0.001
_refine_ls_shift/su_mean 0.000
_refine_ls_structure_factor_coef Fsqd
_refine_ls_weighting_details 'calc w=1/[\s^2^(Fo^2^)+(0.0550P)^2^+2.6664P] where P=(Fo^2^+2Fc^2^)/3'
_refine_ls_weighting_scheme calc
_refine_ls_wR_factor_gt 0.1069
_refine_ls_wR_factor_ref 0.1213
_reflns_number_gt 6055
_reflns_number_total 8396
_reflns_threshold_expression >2sigma(I)
_cod_data_source_file ic061316wsi20060716_071935.cif
_cod_data_source_block usu138
_cod_depositor_comments
;
The following automatic conversions were performed:

'_exptl_absorpt_correction_type' value 'Multi-scan' changed to
'multi-scan' according to
/usr/data/users/saulius/automatic-downloads/retrospective/ACS/lib/dictionaries/cif_core.dic
dictionary named 'cif_core.dic' version 2.4.2 from 2011-04-26.

Automatic conversion script
Id: cif_fix_values 2281 2013-09-26 08:29:07Z andrius 
;
_cod_original_sg_symbol_H-M P21/c
_cod_original_formula_sum 'C34.50 H34 Cl4 N4 Ni O6 S'
_cod_database_code 4339727

loop_
_symmetry_equiv_pos_as_xyz
'x, y, z'
'-x, y+1/2, -z+1/2'
'-x, -y, -z'
'x, -y-1/2, z-1/2'

loop_
_atom_site_label
_atom_site_type_symbol
_atom_site_fract_x
_atom_site_fract_y
_atom_site_fract_z
_atom_site_U_iso_or_equiv
_atom_site_adp_type
_atom_site_occupancy
_atom_site_symmetry_multiplicity
_atom_site_calc_flag
_atom_site_refinement_flags
_atom_site_disorder_assembly
_atom_site_disorder_group
Ni1 Ni 0.67735(3) 0.377655(17) 0.360840(18) 0.02388(10) Uani 1 1 d . . .
Cl1 Cl 0.12796(7) 0.25947(5) 0.09883(4) 0.04329(19) Uani 1 1 d . . .
S1 S 0.99276(8) 0.52865(4) 0.25464(5) 0.0437(2) Uani 1 1 d . . .
O1 O 0.85045(16) 0.42529(10) 0.33759(10) 0.0300(4) Uani 1 1 d . . .
O2 O 0.65675(16) 0.45346(9) 0.28111(10) 0.0279(4) Uani 1 1 d . . .
O3 O 0.1044(3) 0.19334(15) 0.13253(16) 0.0683(8) Uani 1 1 d . A .
O4 O 0.0069(3) 0.29506(16) 0.07375(19) 0.0575(10) Uani 0.878(7) 1 d P A 1
O5 O 0.2030(4) 0.3059(2) 0.15088(19) 0.0920(15) Uani 0.878(7) 1 d P A 1
O6 O 0.1856(5) 0.2465(2) 0.0392(2) 0.0796(14) Uani 0.878(7) 1 d P A 1
O4' O 0.066(2) 0.3099(11) 0.1192(13) 0.055(7) Uiso 0.122(7) 1 d P A 2
O5' O 0.265(3) 0.2640(14) 0.1267(15) 0.074(8) Uiso 0.122(7) 1 d P A 2
O6' O 0.107(3) 0.2453(17) 0.0189(17) 0.080(9) Uiso 0.122(7) 1 d P A 2
N1 N 0.5007(2) 0.34042(11) 0.36831(12) 0.0276(5) Uani 1 1 d . . .
N2 N 0.7318(2) 0.31174(12) 0.45054(12) 0.0283(5) Uani 1 1 d . . .
N3 N 0.7414(2) 0.28820(11) 0.30199(12) 0.0280(5) Uani 1 1 d . . .
N4 N 0.71653(19) 0.45219(11) 0.45146(12) 0.0268(5) Uani 1 1 d . . .
C1 C 0.3919(3) 0.34353(15) 0.31700(16) 0.0310(6) Uani 1 1 d . . .
C2 C 0.2803(3) 0.31189(16) 0.32643(18) 0.0376(7) Uani 1 1 d . . .
C3 C 0.2801(3) 0.27615(16) 0.39148(17) 0.0385(7) Uani 1 1 d . . .
C4 C 0.3914(3) 0.27327(15) 0.44472(17) 0.0330(6) Uani 1 1 d . . .
C5 C 0.4992(2) 0.30541(14) 0.43191(15) 0.0284(6) Uani 1 1 d . . .
C6 C 0.6229(3) 0.30726(17) 0.48819(16) 0.0325(6) Uani 1 1 d . . .
C7 C 0.7640(3) 0.24094(15) 0.42512(16) 0.0330(6) Uani 1 1 d . . .
C8 C 0.8118(3) 0.24694(14) 0.35469(15) 0.0312(6) Uani 1 1 d . . .
C9 C 0.9186(3) 0.20980(15) 0.34427(18) 0.0366(7) Uani 1 1 d . . .
C10 C 0.9535(3) 0.21489(16) 0.27715(18) 0.0390(7) Uani 1 1 d . . .
C11 C 0.8791(3) 0.25372(16) 0.22153(18) 0.0367(7) Uani 1 1 d . . .
C12 C 0.7725(3) 0.28965(14) 0.23465(15) 0.0297(6) Uani 1 1 d . . .
C13 C 0.6882(3) 0.32866(14) 0.17415(15) 0.0314(6) Uani 1 1 d . . .
C14 C 0.5566(3) 0.33020(15) 0.16891(16) 0.0345(6) Uani 1 1 d . . .
C15 C 0.4774(3) 0.36339(17) 0.10965(18) 0.0434(7) Uani 1 1 d . . .
C16 C 0.5277(4) 0.39538(18) 0.05523(19) 0.0489(8) Uani 1 1 d . . .
C17 C 0.6578(4) 0.39414(19) 0.05959(19) 0.0501(8) Uani 1 1 d . . .
C18 C 0.7380(3) 0.36079(16) 0.11786(16) 0.0390(7) Uani 1 1 d . . .
C19 C 0.8420(3) 0.34788(17) 0.49669(17) 0.0348(6) Uani 1 1 d . . .
C20 C 0.8177(2) 0.42595(15) 0.50020(15) 0.0309(6) Uani 1 1 d . . .
C21 C 0.8978(3) 0.46840(18) 0.54988(17) 0.0390(7) Uani 1 1 d . . .
C22 C 0.8769(3) 0.54007(18) 0.54919(18) 0.0423(8) Uani 1 1 d . . .
C23 C 0.7742(3) 0.56739(17) 0.50013(17) 0.0372(7) Uani 1 1 d . . .
C24 C 0.6929(2) 0.52263(14) 0.45283(15) 0.0295(6) Uani 1 1 d . . .
C25 C 0.5745(3) 0.54983(14) 0.40513(15) 0.0295(6) Uani 1 1 d . . .
C26 C 0.4614(3) 0.51123(15) 0.39715(15) 0.0304(6) Uani 1 1 d . . .
C27 C 0.3484(3) 0.53700(17) 0.35478(16) 0.0389(7) Uani 1 1 d . . .
C28 C 0.3466(3) 0.60190(19) 0.32074(18) 0.0482(8) Uani 1 1 d . . .
C29 C 0.4574(4) 0.64038(19) 0.3288(2) 0.0520(9) Uani 1 1 d . . .
C30 C 0.5713(3) 0.61521(16) 0.37020(18) 0.0410(7) Uani 1 1 d . . .
C31 C 0.7765(3) 0.46229(14) 0.29139(14) 0.0281(6) Uani 1 1 d . . .
C32 C 0.8239(3) 0.51872(18) 0.2454(2) 0.0414(7) Uani 1 1 d . . .
C33 C 1.0332(4) 0.4477(2) 0.2158(3) 0.0562(10) Uani 1 1 d . . .
C34 C 0.5283(3) 0.04582(18) 0.3294(2) 0.0477(8) Uani 1 1 d . . .
Cl2 Cl 0.45985(9) 0.12631(5) 0.34941(5) 0.0596(2) Uani 1 1 d . . .
Cl3 Cl 0.69406(9) 0.04486(6) 0.36520(5) 0.0650(3) Uani 1 1 d . . .
C35 C 0.0855(9) 0.0600(4) 0.5083(5) 0.083(3) Uani 0.50 1 d PD B -1
H35A H 0.0145 0.0945 0.5002 0.100 Uiso 0.50 1 calc PR B -1
H35B H 0.1336 0.0661 0.5596 0.100 Uiso 0.50 1 calc PR B -1
Cl4 Cl 0.1848(2) 0.07970(11) 0.44886(12) 0.0716(6) Uani 0.50 1 d PD B -1
Cl5 Cl 0.0201(3) -0.02746(15) 0.49864(19) 0.1018(9) Uani 0.50 1 d PD B -1
H1 H 0.395(3) 0.3672(14) 0.2712(16) 0.027(7) Uiso 1 1 d . . .
H2 H 0.209(3) 0.3155(15) 0.2874(17) 0.036(8) Uiso 1 1 d . . .
H3 H 0.203(3) 0.2536(18) 0.3996(19) 0.054(10) Uiso 1 1 d . . .
H4 H 0.395(3) 0.2496(17) 0.4858(18) 0.037(8) Uiso 1 1 d . . .
H6A H 0.628(3) 0.2681(15) 0.5196(16) 0.028(7) Uiso 1 1 d . . .
H6B H 0.621(3) 0.3452(16) 0.5155(16) 0.028(7) Uiso 1 1 d . . .
H7A H 0.688(3) 0.2098(15) 0.4145(16) 0.032(8) Uiso 1 1 d . . .
H7B H 0.821(3) 0.2193(15) 0.4624(17) 0.035(8) Uiso 1 1 d . . .
H9 H 0.964(3) 0.1830(15) 0.3841(15) 0.027(7) Uiso 1 1 d . . .
H10 H 1.023(3) 0.1910(16) 0.2683(16) 0.035(8) Uiso 1 1 d . . .
H11 H 0.896(3) 0.2554(17) 0.1715(19) 0.043(9) Uiso 1 1 d . . .
H14 H 0.520(3) 0.3083(15) 0.2069(17) 0.033(8) Uiso 1 1 d . . .
H15 H 0.393(3) 0.3665(17) 0.1058(19) 0.048(10) Uiso 1 1 d . . .
H16 H 0.470(4) 0.418(2) 0.013(2) 0.067(11) Uiso 1 1 d . . .
H17 H 0.696(4) 0.4173(19) 0.023(2) 0.064(11) Uiso 1 1 d . . .
H18 H 0.828(3) 0.3593(17) 0.1215(17) 0.040(8) Uiso 1 1 d . . .
H19A H 0.860(3) 0.3285(16) 0.5464(18) 0.039(8) Uiso 1 1 d . . .
H19B H 0.914(3) 0.3397(16) 0.4767(17) 0.039(8) Uiso 1 1 d . . .
H21 H 0.957(3) 0.4487(16) 0.5842(18) 0.038(8) Uiso 1 1 d . . .
H22 H 0.932(3) 0.5693(18) 0.5813(19) 0.050(9) Uiso 1 1 d . . .
H23 H 0.757(3) 0.6147(16) 0.4966(16) 0.029(8) Uiso 1 1 d . . .
H26 H 0.464(3) 0.4659(15) 0.4212(16) 0.029(7) Uiso 1 1 d . . .
H27 H 0.270(4) 0.5068(19) 0.345(2) 0.061(11) Uiso 1 1 d . . .
H28 H 0.266(4) 0.6211(19) 0.289(2) 0.063(11) Uiso 1 1 d . . .
H29 H 0.459(4) 0.677(2) 0.306(2) 0.059(11) Uiso 1 1 d . . .
H30 H 0.640(3) 0.6376(16) 0.3755(17) 0.035(9) Uiso 1 1 d . . .
H32A H 0.795(4) 0.512(2) 0.191(3) 0.083(14) Uiso 1 1 d . . .
H32B H 0.797(3) 0.5618(18) 0.2609(17) 0.040(9) Uiso 1 1 d . . .
H33A H 1.121(4) 0.450(2) 0.219(2) 0.067(12) Uiso 1 1 d . . .
H33B H 0.992(4) 0.444(2) 0.167(3) 0.071(13) Uiso 1 1 d . . .
H33C H 1.002(4) 0.404(2) 0.243(2) 0.069(11) Uiso 1 1 d . . .
H34A H 0.518(3) 0.0403(18) 0.273(2) 0.054(10) Uiso 1 1 d . . .
H34B H 0.490(4) 0.010(2) 0.352(2) 0.060(11) Uiso 1 1 d . . .

loop_
_atom_site_aniso_label
_atom_site_aniso_U_11
_atom_site_aniso_U_22
_atom_site_aniso_U_33
_atom_site_aniso_U_23
_atom_site_aniso_U_13
_atom_site_aniso_U_12
Ni1 0.02205(16) 0.02605(17) 0.02345(18) 0.00127(13) 0.00448(12) 0.00104(13)
Cl1 0.0301(3) 0.0620(5) 0.0406(4) -0.0092(4) 0.0139(3) -0.0037(3)
S1 0.0430(4) 0.0436(4) 0.0446(5) 0.0011(3) 0.0093(3) -0.0157(4)
O1 0.0258(9) 0.0336(10) 0.0304(10) 0.0033(8) 0.0056(8) -0.0002(8)
O2 0.0261(9) 0.0294(9) 0.0278(10) 0.0002(7) 0.0046(7) 0.0017(8)
O3 0.0594(16) 0.0710(18) 0.0809(19) 0.0212(15) 0.0295(14) 0.0135(14)
O4 0.0359(15) 0.0630(18) 0.073(2) -0.0007(16) 0.0102(15) 0.0057(13)
O5 0.077(3) 0.128(3) 0.062(2) -0.031(2) -0.0060(18) -0.039(2)
O6 0.106(3) 0.084(2) 0.068(2) 0.0041(18) 0.064(3) 0.036(2)
N1 0.0263(11) 0.0291(11) 0.0273(12) 0.0015(9) 0.0051(9) 0.0009(9)
N2 0.0243(10) 0.0326(12) 0.0273(12) 0.0019(9) 0.0039(9) 0.0034(9)
N3 0.0275(11) 0.0270(11) 0.0298(12) -0.0008(9) 0.0068(9) -0.0018(9)
N4 0.0224(10) 0.0326(12) 0.0259(11) -0.0016(9) 0.0057(9) -0.0012(9)
C1 0.0288(13) 0.0349(14) 0.0298(15) -0.0007(12) 0.0069(11) 0.0010(12)
C2 0.0270(14) 0.0444(17) 0.0398(17) -0.0054(14) 0.0032(13) 0.0000(13)
C3 0.0306(15) 0.0421(17) 0.0466(19) -0.0054(14) 0.0165(13) -0.0058(13)
C4 0.0378(15) 0.0328(15) 0.0320(16) 0.0006(12) 0.0157(13) 0.0004(12)
C5 0.0290(13) 0.0275(13) 0.0299(14) 0.0005(11) 0.0089(11) 0.0033(11)
C6 0.0346(15) 0.0356(16) 0.0287(15) 0.0049(13) 0.0095(12) 0.0007(13)
C7 0.0340(15) 0.0301(14) 0.0336(16) 0.0062(12) 0.0040(12) 0.0049(13)
C8 0.0282(13) 0.0291(14) 0.0365(15) -0.0012(11) 0.0068(11) -0.0011(11)
C9 0.0285(14) 0.0323(15) 0.0478(18) 0.0021(13) 0.0055(13) 0.0038(12)
C10 0.0302(14) 0.0318(15) 0.057(2) -0.0113(14) 0.0138(14) 0.0015(13)
C11 0.0357(15) 0.0341(15) 0.0437(18) -0.0103(13) 0.0159(13) -0.0030(13)
C12 0.0301(13) 0.0286(13) 0.0309(14) -0.0068(11) 0.0075(11) -0.0074(11)
C13 0.0380(14) 0.0298(14) 0.0278(14) -0.0094(11) 0.0100(12) -0.0046(12)
C14 0.0395(15) 0.0301(14) 0.0336(16) -0.0059(12) 0.0071(13) -0.0034(12)
C15 0.0433(18) 0.0394(17) 0.0441(19) -0.0105(14) 0.0013(15) 0.0000(15)
C16 0.061(2) 0.0442(18) 0.0364(18) -0.0025(14) -0.0005(16) 0.0037(17)
C17 0.073(2) 0.0477(19) 0.0319(17) -0.0032(14) 0.0153(17) -0.0060(18)
C18 0.0452(18) 0.0419(17) 0.0312(16) -0.0051(13) 0.0106(13) -0.0065(14)
C19 0.0264(14) 0.0464(17) 0.0288(15) 0.0024(13) -0.0011(12) 0.0050(13)
C20 0.0232(12) 0.0412(15) 0.0286(14) -0.0017(12) 0.0060(11) 0.0005(12)
C21 0.0238(13) 0.060(2) 0.0324(16) -0.0093(14) 0.0025(12) 0.0006(14)
C22 0.0291(14) 0.058(2) 0.0398(18) -0.0197(15) 0.0066(13) -0.0122(15)
C23 0.0318(15) 0.0392(17) 0.0426(17) -0.0159(14) 0.0124(13) -0.0079(13)
C24 0.0257(13) 0.0337(14) 0.0309(14) -0.0054(11) 0.0104(11) -0.0012(11)
C25 0.0322(14) 0.0298(13) 0.0280(14) -0.0074(11) 0.0095(11) 0.0033(11)
C26 0.0297(13) 0.0347(15) 0.0280(14) -0.0027(12) 0.0084(11) 0.0052(12)
C27 0.0337(15) 0.0486(18) 0.0338(16) -0.0083(13) 0.0055(13) 0.0109(14)
C28 0.052(2) 0.0502(19) 0.0384(18) -0.0058(15) 0.0005(15) 0.0214(17)
C29 0.076(3) 0.0310(17) 0.047(2) 0.0016(15) 0.0091(18) 0.0164(17)
C30 0.0502(19) 0.0295(15) 0.0448(19) -0.0034(13) 0.0130(15) -0.0029(15)
C31 0.0339(14) 0.0274(13) 0.0250(14) 0.0001(10) 0.0102(11) -0.0008(11)
C32 0.0413(17) 0.0397(18) 0.0454(19) 0.0123(15) 0.0138(15) -0.0024(14)
C33 0.044(2) 0.063(2) 0.066(3) -0.010(2) 0.0220(19) -0.0078(18)
C34 0.053(2) 0.0416(18) 0.047(2) -0.0028(15) 0.0074(16) -0.0112(16)
Cl2 0.0584(5) 0.0604(5) 0.0615(6) -0.0202(4) 0.0158(4) -0.0043(4)
Cl3 0.0555(5) 0.0832(7) 0.0533(6) -0.0157(5) 0.0046(4) 0.0013(5)
C35 0.094(7) 0.081(6) 0.079(6) 0.001(5) 0.027(5) 0.024(6)
Cl4 0.0801(14) 0.0684(12) 0.0628(12) -0.0100(10) 0.0065(10) 0.0131(11)
Cl5 0.086(2) 0.113(2) 0.0974(19) -0.010(2) -0.0017(15) -0.0115(19)

loop_
_atom_type_symbol
_atom_type_description
_atom_type_scat_dispersion_real
_atom_type_scat_dispersion_imag
_atom_type_scat_source
C C 0.0033 0.0016 'International Tables Vol C Tables 4.2.6.8 and 6.1.1.4'
H H 0.0000 0.0000 'International Tables Vol C Tables 4.2.6.8 and 6.1.1.4'
N N 0.0061 0.0033 'International Tables Vol C Tables 4.2.6.8 and 6.1.1.4'
O O 0.0106 0.0060 'International Tables Vol C Tables 4.2.6.8 and 6.1.1.4'
S S 0.1246 0.1234 'International Tables Vol C Tables 4.2.6.8 and 6.1.1.4'
Cl Cl 0.1484 0.1585 'International Tables Vol C Tables 4.2.6.8 and 6.1.1.4'
Ni Ni 0.3393 1.1124 'International Tables Vol C Tables 4.2.6.8 and 6.1.1.4'

loop_
_geom_angle_atom_site_label_1
_geom_angle_atom_site_label_2
_geom_angle_atom_site_label_3
_geom_angle
O2 Ni1 N1 109.09(8)
O2 Ni1 N2 168.37(8)
N1 Ni1 N2 81.36(8)
O2 Ni1 N4 94.56(8)
N1 Ni1 N4 101.78(8)
N2 Ni1 N4 77.93(9)
O2 Ni1 O1 62.37(7)
N1 Ni1 O1 171.30(8)
N2 Ni1 O1 107.29(8)
N4 Ni1 O1 81.31(7)
O2 Ni1 N3 100.32(8)
N1 Ni1 N3 99.10(8)
N2 Ni1 N3 82.52(8)
N4 Ni1 N3 148.73(8)
O1 Ni1 N3 81.53(7)
O2 Ni1 C31 31.49(8)
N1 Ni1 C31 140.57(9)
N2 Ni1 C31 137.88(9)
N4 Ni1 C31 86.95(8)
O1 Ni1 C31 30.90(8)
N3 Ni1 C31 91.54(8)
O4' Cl1 O6 135.7(10)
O4' Cl1 O5 65.8(11)
O6 Cl1 O5 111.3(3)
O4' Cl1 O3 112.0(9)
O6 Cl1 O3 109.7(2)
O5 Cl1 O3 111.5(2)
O4' Cl1 O4 41.8(11)
O6 Cl1 O4 110.0(2)
O5 Cl1 O4 105.9(2)
O3 Cl1 O4 108.31(16)
O4' Cl1 O5' 113.9(15)
O6 Cl1 O5' 73.1(11)
O5 Cl1 O5' 48.5(11)
O3 Cl1 O5' 98.8(10)
O4 Cl1 O5' 149.0(10)
O4' Cl1 O6' 117.1(16)
O6 Cl1 O6' 34.4(12)
O5 Cl1 O6' 137.8(12)
O3 Cl1 O6' 105.8(12)
O4 Cl1 O6' 79.7(13)
O5' Cl1 O6' 107.5(16)
C33 S1 C32 101.41(18)
C31 O1 Ni1 85.45(14)
C31 O2 Ni1 91.69(15)
C1 N1 C5 118.1(2)
C1 N1 Ni1 127.97(18)
C5 N1 Ni1 113.81(17)
C19 N2 C6 111.7(2)
C19 N2 C7 113.0(2)
C6 N2 C7 110.9(2)
C19 N2 Ni1 104.27(17)
C6 N2 Ni1 107.14(16)
C7 N2 Ni1 109.55(16)
C8 N3 C12 118.0(2)
C8 N3 Ni1 105.71(17)
C12 N3 Ni1 127.05(18)
C20 N4 C24 118.3(2)
C20 N4 Ni1 106.19(17)
C24 N4 Ni1 130.24(18)
N1 C1 C2 122.7(3)
N1 C1 H1 117.4(17)
C2 C1 H1 119.8(17)
C3 C2 C1 118.7(3)
C3 C2 H2 123.8(18)
C1 C2 H2 117.5(18)
C2 C3 C4 119.0(3)
C2 C3 H3 120(2)
C4 C3 H3 121(2)
C5 C4 C3 119.6(3)
C5 C4 H4 120(2)
C3 C4 H4 121(2)
N1 C5 C4 122.0(3)
N1 C5 C6 115.0(2)
C4 C5 C6 123.0(3)
N2 C6 C5 110.0(2)
N2 C6 H6A 112.9(17)
C5 C6 H6A 109.9(17)
N2 C6 H6B 109.9(19)
C5 C6 H6B 107.0(19)
H6A C6 H6B 107(2)
N2 C7 C8 110.6(2)
N2 C7 H7A 111.2(16)
C8 C7 H7A 106.7(17)
N2 C7 H7B 109.0(19)
C8 C7 H7B 113.1(19)
H7A C7 H7B 106(2)
N3 C8 C9 123.0(3)
N3 C8 C7 115.5(2)
C9 C8 C7 121.5(3)
C10 C9 C8 118.5(3)
C10 C9 H9 123.4(17)
C8 C9 H9 118.0(17)
C9 C10 C11 119.3(3)
C9 C10 H10 120.9(19)
C11 C10 H10 119.7(19)
C10 C11 C12 119.9(3)
C10 C11 H11 122.1(19)
C12 C11 H11 117.9(19)
N3 C12 C11 121.2(3)
N3 C12 C13 118.5(2)
C11 C12 C13 120.3(3)
C14 C13 C18 118.3(3)
C14 C13 C12 120.8(2)
C18 C13 C12 120.7(3)
C15 C14 C13 120.5(3)
C15 C14 H14 119.7(18)
C13 C14 H14 119.8(18)
C16 C15 C14 120.5(3)
C16 C15 H15 117(2)
C14 C15 H15 122(2)
C15 C16 C17 119.6(3)
C15 C16 H16 120(2)
C17 C16 H16 121(2)
C16 C17 C18 120.7(3)
C16 C17 H17 121(2)
C18 C17 H17 118(2)
C17 C18 C13 120.4(3)
C17 C18 H18 121.6(19)
C13 C18 H18 118.0(19)
N2 C19 C20 110.8(2)
N2 C19 H19A 110.6(18)
C20 C19 H19A 109.3(18)
N2 C19 H19B 108.7(19)
C20 C19 H19B 110.2(19)
H19A C19 H19B 107(3)
N4 C20 C21 122.3(3)
N4 C20 C19 116.9(2)
C21 C20 C19 120.7(3)
C22 C21 C20 119.3(3)
C22 C21 H21 121(2)
C20 C21 H21 119(2)
C21 C22 C23 118.9(3)
C21 C22 H22 120(2)
C23 C22 H22 121(2)
C22 C23 C24 120.1(3)
C22 C23 H23 122.4(19)
C24 C23 H23 117.5(19)
N4 C24 C23 120.9(3)
N4 C24 C25 118.0(2)
C23 C24 C25 121.0(3)
C30 C25 C26 118.5(3)
C30 C25 C24 121.4(3)
C26 C25 C24 120.1(2)
C27 C26 C25 120.9(3)
C27 C26 H26 120.5(17)
C25 C26 H26 118.6(17)
C28 C27 C26 119.9(3)
C28 C27 H27 120(2)
C26 C27 H27 120(2)
C29 C28 C27 119.4(3)
C29 C28 H28 119(2)
C27 C28 H28 121(2)
C28 C29 C30 121.5(3)
C28 C29 H29 120(3)
C30 C29 H29 118(3)
C29 C30 C25 119.8(3)
C29 C30 H30 123(2)
C25 C30 H30 117(2)
O1 C31 O2 120.4(2)
O1 C31 C32 122.5(2)
O2 C31 C32 117.0(2)
O1 C31 Ni1 63.65(13)
O2 C31 Ni1 56.82(12)
C32 C31 Ni1 173.7(2)
C31 C32 S1 118.0(2)
C31 C32 H32A 114(2)
S1 C32 H32A 102(2)
C31 C32 H32B 106.2(19)
S1 C32 H32B 104.8(19)
H32A C32 H32B 112(3)
S1 C33 H33A 105(2)
S1 C33 H33B 111(3)
H33A C33 H33B 109(3)
S1 C33 H33C 110(2)
H33A C33 H33C 116(3)
H33B C33 H33C 106(3)
Cl2 C34 Cl3 111.20(18)
Cl2 C34 H34A 110(2)
Cl3 C34 H34A 105.6(19)
Cl2 C34 H34B 107(2)
Cl3 C34 H34B 109(2)
H34A C34 H34B 114(3)
Cl4 C35 Cl5 114.6(4)
Cl4 C35 H35A 108.6
Cl5 C35 H35A 108.6
Cl4 C35 H35B 108.6
Cl5 C35 H35B 108.6
H35A C35 H35B 107.6

loop_
_geom_bond_atom_site_label_1
_geom_bond_atom_site_label_2
_geom_bond_distance
Ni1 O2 2.0370(18)
Ni1 N1 2.054(2)
Ni1 N2 2.063(2)
Ni1 N4 2.165(2)
Ni1 O1 2.1868(17)
Ni1 N3 2.198(2)
Ni1 C31 2.433(3)
Cl1 O4' 1.26(2)
Cl1 O6 1.396(3)
Cl1 O5 1.424(3)
Cl1 O3 1.443(3)
Cl1 O4 1.451(3)
Cl1 O5' 1.46(3)
Cl1 O6' 1.48(3)
S1 C33 1.783(4)
S1 C32 1.795(3)
O1 C31 1.253(3)
O2 C31 1.271(3)
N1 C1 1.345(3)
N1 C5 1.355(3)
N2 C19 1.476(4)
N2 C6 1.482(3)
N2 C7 1.483(4)
N3 C8 1.352(3)
N3 C12 1.357(3)
N4 C20 1.355(3)
N4 C24 1.356(3)
C1 C2 1.383(4)
C1 H1 0.97(3)
C2 C3 1.382(4)
C2 H2 0.94(3)
C3 C4 1.383(4)
C3 H3 0.97(4)
C4 C5 1.371(4)
C4 H4 0.88(3)
C5 C6 1.510(4)
C6 H6A 0.94(3)
C6 H6B 0.88(3)
C7 C8 1.503(4)
C7 H7A 0.99(3)
C7 H7B 0.92(3)
C8 C9 1.391(4)
C9 C10 1.375(5)
C9 H9 0.94(3)
C10 C11 1.378(5)
C10 H10 0.92(3)
C11 C12 1.395(4)
C11 H11 0.98(3)
C12 C13 1.482(4)
C13 C14 1.397(4)
C13 C18 1.405(4)
C14 C15 1.391(4)
C14 H14 0.97(3)
C15 C16 1.379(5)
C15 H15 0.89(3)
C16 C17 1.382(5)
C16 H16 0.99(4)
C17 C18 1.385(5)
C17 H17 0.96(4)
C18 H18 0.96(3)
C19 C20 1.502(4)
C19 H19A 0.97(3)
C19 H19B 0.93(3)
C20 C21 1.379(4)
C21 C22 1.373(5)
C21 H21 0.88(3)
C22 C23 1.376(5)
C22 H22 0.93(3)
C23 C24 1.389(4)
C23 H23 0.91(3)
C24 C25 1.481(4)
C25 C30 1.392(4)
C25 C26 1.398(4)
C26 C27 1.389(4)
C26 H26 0.96(3)
C27 C28 1.378(5)
C27 H27 1.00(4)
C28 C29 1.375(5)
C28 H28 1.00(4)
C29 C30 1.386(5)
C29 H29 0.82(4)
C30 H30 0.84(3)
C31 C32 1.517(4)
C32 H32A 1.01(4)
C32 H32B 0.93(3)
C33 H33A 0.93(4)
C33 H33B 0.93(4)
C33 H33C 1.06(4)
C34 Cl2 1.762(4)
C34 Cl3 1.765(4)
C34 H34A 1.03(4)
C34 H34B 0.94(4)
C35 Cl4 1.726(7)
C35 Cl5 1.791(7)
C35 H35A 0.9900
C35 H35B 0.9900

loop_
_geom_torsion_atom_site_label_1
_geom_torsion_atom_site_label_2
_geom_torsion_atom_site_label_3
_geom_torsion_atom_site_label_4
_geom_torsion
O2 Ni1 O1 C31 1.17(14)
N1 Ni1 O1 C31 12.8(6)
N2 Ni1 O1 C31 -173.04(15)
N4 Ni1 O1 C31 -98.66(15)
N3 Ni1 O1 C31 107.57(16)
N1 Ni1 O2 C31 -179.31(15)
N2 Ni1 O2 C31 27.4(5)
N4 Ni1 O2 C31 76.56(15)
O1 Ni1 O2 C31 -1.15(14)
N3 Ni1 O2 C31 -75.82(15)
O2 Ni1 N1 C1 21.7(2)
N2 Ni1 N1 C1 -163.6(2)
N4 Ni1 N1 C1 120.7(2)
O1 Ni1 N1 C1 10.8(7)
N3 Ni1 N1 C1 -82.7(2)
C31 Ni1 N1 C1 21.1(3)
O2 Ni1 N1 C5 -162.27(17)
N2 Ni1 N1 C5 12.48(18)
N4 Ni1 N1 C5 -63.18(19)
O1 Ni1 N1 C5 -173.1(4)
N3 Ni1 N1 C5 93.41(18)
C31 Ni1 N1 C5 -162.84(16)
O2 Ni1 N2 C19 8.3(5)
N1 Ni1 N2 C19 -146.26(17)
N4 Ni1 N2 C19 -42.16(16)
O1 Ni1 N2 C19 34.63(18)
N3 Ni1 N2 C19 113.29(17)
C31 Ni1 N2 C19 29.3(2)
O2 Ni1 N2 C6 126.8(4)
N1 Ni1 N2 C6 -27.78(18)
N4 Ni1 N2 C6 76.32(18)
O1 Ni1 N2 C6 153.11(17)
N3 Ni1 N2 C6 -128.23(18)
C31 Ni1 N2 C6 147.78(17)
O2 Ni1 N2 C7 -112.8(4)
N1 Ni1 N2 C7 92.58(18)
N4 Ni1 N2 C7 -163.32(18)
O1 Ni1 N2 C7 -86.53(18)
N3 Ni1 N2 C7 -7.87(17)
C31 Ni1 N2 C7 -91.9(2)
O2 Ni1 N3 C8 152.71(16)
N1 Ni1 N3 C8 -95.83(17)
N2 Ni1 N3 C8 -15.87(17)
N4 Ni1 N3 C8 35.6(3)
O1 Ni1 N3 C8 92.95(17)
C31 Ni1 N3 C8 122.28(17)
O2 Ni1 N3 C12 7.4(2)
N1 Ni1 N3 C12 118.8(2)
N2 Ni1 N3 C12 -161.2(2)
N4 Ni1 N3 C12 -109.7(2)
O1 Ni1 N3 C12 -52.4(2)
C31 Ni1 N3 C12 -23.1(2)
O2 Ni1 N4 C20 -134.45(16)
N1 Ni1 N4 C20 114.95(17)
N2 Ni1 N4 C20 36.57(16)
O1 Ni1 N4 C20 -73.32(16)
N3 Ni1 N4 C20 -15.9(3)
C31 Ni1 N4 C20 -103.87(17)
O2 Ni1 N4 C24 18.7(2)
N1 Ni1 N4 C24 -91.9(2)
N2 Ni1 N4 C24 -170.3(2)
O1 Ni1 N4 C24 79.9(2)
N3 Ni1 N4 C24 137.2(2)
C31 Ni1 N4 C24 49.3(2)
C5 N1 C1 C2 -0.8(4)
Ni1 N1 C1 C2 175.1(2)
N1 C1 C2 C3 0.6(4)
C1 C2 C3 C4 0.0(4)
C2 C3 C4 C5 -0.3(4)
C1 N1 C5 C4 0.4(4)
Ni1 N1 C5 C4 -176.1(2)
C1 N1 C5 C6 -177.2(2)
Ni1 N1 C5 C6 6.4(3)
C3 C4 C5 N1 0.1(4)
C3 C4 C5 C6 177.5(3)
C19 N2 C6 C5 151.8(2)
C7 N2 C6 C5 -81.3(3)
Ni1 N2 C6 C5 38.2(3)
N1 C5 C6 N2 -30.3(3)
C4 C5 C6 N2 152.1(3)
C19 N2 C7 C8 -86.9(3)
C6 N2 C7 C8 146.9(2)
Ni1 N2 C7 C8 28.8(3)
C12 N3 C8 C9 4.1(4)
Ni1 N3 C8 C9 -144.9(2)
C12 N3 C8 C7 -173.3(2)
Ni1 N3 C8 C7 37.6(3)
N2 C7 C8 N3 -47.1(3)
N2 C7 C8 C9 135.4(3)
N3 C8 C9 C10 -0.5(4)
C7 C8 C9 C10 176.8(3)
C8 C9 C10 C11 -2.9(4)
C9 C10 C11 C12 2.6(4)
C8 N3 C12 C11 -4.5(4)
Ni1 N3 C12 C11 137.3(2)
C8 N3 C12 C13 173.8(2)
Ni1 N3 C12 C13 -44.5(3)
C10 C11 C12 N3 1.2(4)
C10 C11 C12 C13 -177.0(3)
N3 C12 C13 C14 -34.9(4)
C11 C12 C13 C14 143.3(3)
N3 C12 C13 C18 149.6(3)
C11 C12 C13 C18 -32.2(4)
C18 C13 C14 C15 -0.6(4)
C12 C13 C14 C15 -176.2(3)
C13 C14 C15 C16 -0.1(4)
C14 C15 C16 C17 0.3(5)
C15 C16 C17 C18 0.3(5)
C16 C17 C18 C13 -1.0(5)
C14 C13 C18 C17 1.2(4)
C12 C13 C18 C17 176.8(3)
C6 N2 C19 C20 -72.9(3)
C7 N2 C19 C20 161.3(2)
Ni1 N2 C19 C20 42.5(3)
C24 N4 C20 C21 -1.0(4)
Ni1 N4 C20 C21 155.9(2)
C24 N4 C20 C19 -179.4(2)
Ni1 N4 C20 C19 -22.4(3)
N2 C19 C20 N4 -12.7(3)
N2 C19 C20 C21 168.9(3)
N4 C20 C21 C22 -1.6(4)
C19 C20 C21 C22 176.7(3)
C20 C21 C22 C23 1.8(4)
C21 C22 C23 C24 0.6(4)
C20 N4 C24 C23 3.5(4)
Ni1 N4 C24 C23 -147.0(2)
C20 N4 C24 C25 -173.5(2)
Ni1 N4 C24 C25 36.0(3)
C22 C23 C24 N4 -3.4(4)
C22 C23 C24 C25 173.6(3)
N4 C24 C25 C30 -143.3(3)
C23 C24 C25 C30 39.7(4)
N4 C24 C25 C26 39.7(4)
C23 C24 C25 C26 -137.3(3)
C30 C25 C26 C27 0.6(4)
C24 C25 C26 C27 177.7(2)
C25 C26 C27 C28 -0.9(4)
C26 C27 C28 C29 0.4(5)
C27 C28 C29 C30 0.3(5)
C28 C29 C30 C25 -0.5(5)
C26 C25 C30 C29 0.1(4)
C24 C25 C30 C29 -177.0(3)
Ni1 O1 C31 O2 -1.9(2)
Ni1 O1 C31 C32 178.3(3)
Ni1 O2 C31 O1 2.1(3)
Ni1 O2 C31 C32 -178.2(2)
O2 Ni1 C31 O1 -178.0(2)
N1 Ni1 C31 O1 -176.98(14)
N2 Ni1 C31 O1 9.9(2)
N4 Ni1 C31 O1 78.13(15)
N3 Ni1 C31 O1 -70.61(15)
N1 Ni1 C31 O2 1.0(2)
N2 Ni1 C31 O2 -172.06(14)
N4 Ni1 C31 O2 -103.86(15)
O1 Ni1 C31 O2 178.0(2)
N3 Ni1 C31 O2 107.40(15)
O2 Ni1 C31 C32 15.1(19)
N1 Ni1 C31 C32 16(2)
N2 Ni1 C31 C32 -157.0(19)
N4 Ni1 C31 C32 -89(2)
O1 Ni1 C31 C32 -167(2)
N3 Ni1 C31 C32 122(2)
O1 C31 C32 S1 3.5(4)
O2 C31 C32 S1 -176.3(2)
Ni1 C31 C32 S1 169.6(18)
C33 S1 C32 C31 67.5(3)
